data_4312623
loop_
_publ_author_name
'Donald J. Darensbourg'
'M. Jason Adams'
'Jason C. Yarbrough'
'Andrea L. Phelps'

_publ_section_title
;
 Synthesis and Structural Characterization of Double Metal Cyanides of
 Iron and Zinc: Catalyst Precursors for the Copolymerization of Carbon
 Dioxide and Epoxides
;
_journal_name_full 'Inorganic Chemistry'
_journal_page_first 7809
_journal_page_last 7818
_journal_paper_doi 10.1021/ic0347900
_journal_volume 42
_journal_year 2003
_chemical_formula_sum 'C45 H52 Fe2 I2 N4 O2 P2 Zn2'
_chemical_formula_weight 1239.15
_chemical_name_systematic
; 
 ? 
;
_space_group_IT_number 62
_symmetry_cell_setting orthorhombic
_symmetry_space_group_name_Hall '-P 2ac 2n'
_symmetry_space_group_name_H-M 'P n m a'
_atom_sites_solution_hydrogens geom
_atom_sites_solution_primary direct
_atom_sites_solution_secondary difmap
_audit_creation_method SHELXL-97
_cell_angle_alpha 90.00
_cell_angle_beta 90.00
_cell_angle_gamma 90.00
_cell_formula_units_Z 6
_cell_length_a 29.029(11)
_cell_length_b 18.924(7)
_cell_length_c 9.052(4)
_cell_measurement_temperature 293(2)
_cell_volume 4973(3)
_computing_cell_refinement 'Bruker SMART'
_computing_data_collection 'Bruker SMART'
_computing_data_reduction 'Bruker SHELXTL'
_computing_molecular_graphics 'Bruker SHELXTL'
_computing_publication_material 'Bruker SHELXTL'
_computing_structure_refinement 'SHELXL-97 (Sheldrick, 1997)'
_computing_structure_solution 'SHELXS-97 (Sheldrick, 1990)'
_diffrn_ambient_temperature 110(2)
_diffrn_measured_fraction_theta_full 0.986
_diffrn_measured_fraction_theta_max 0.986
_diffrn_measurement_device_type 'CCD area detector'
_diffrn_measurement_method 'phi and omega scans'
_diffrn_radiation_monochromator graphite
_diffrn_radiation_source 'fine-focus sealed tube'
_diffrn_radiation_type MoK\a
_diffrn_radiation_wavelength 0.71073
_diffrn_reflns_av_R_equivalents 0.1347
_diffrn_reflns_av_sigmaI/netI 0.1758
_diffrn_reflns_limit_h_max 34
_diffrn_reflns_limit_h_min -38
_diffrn_reflns_limit_k_max 25
_diffrn_reflns_limit_k_min -25
_diffrn_reflns_limit_l_max 8
_diffrn_reflns_limit_l_min -12
_diffrn_reflns_number 31287
_diffrn_reflns_theta_full 28.33
_diffrn_reflns_theta_max 28.33
_diffrn_reflns_theta_min 1.40
_exptl_absorpt_coefficient_mu 4.282
_exptl_absorpt_correction_type none
_exptl_crystal_density_diffrn 2.077
_exptl_crystal_density_method 'not measured'
_exptl_crystal_F_000 3012
_refine_diff_density_max 1.520
_refine_diff_density_min -2.098
_refine_diff_density_rms 0.187
_refine_ls_extinction_method none
_refine_ls_goodness_of_fit_ref 1.020
_refine_ls_hydrogen_treatment mixed
_refine_ls_matrix_type full
_refine_ls_number_parameters 332
_refine_ls_number_reflns 6279
_refine_ls_number_restraints 230
_refine_ls_restrained_S_all 1.272
_refine_ls_R_factor_all 0.1619
_refine_ls_R_factor_gt 0.0541
_refine_ls_shift/su_max 1.850
_refine_ls_shift/su_mean 0.093
_refine_ls_structure_factor_coef Fsqd
_refine_ls_weighting_details 'calc w=1/[\s^2^(Fo^2^)+(0.0478P)^2^+0.0000P] where P=(Fo^2^+2Fc^2^)/3'
_refine_ls_weighting_scheme calc
_refine_ls_wR_factor_gt 0.1276
_refine_ls_wR_factor_ref 0.1509
_reflns_number_gt 2692
_reflns_number_total 6279
_reflns_threshold_expression >2sigma(I)
_cod_data_source_file ic0347900_s1_4.cif
_cod_data_source_block ja1
_cod_depositor_comments
;
The following automatic conversions were performed:

'_symmetry_cell_setting' value 'Orthorhombic' changed to
'orthorhombic' according to the built-in table from CIF Core
dictionary named 'cif_core.dic' version 2.4.1 from 2010-06-29.

Automatic conversion script
Id: cif_fix_values 1646 2011-03-28 12:23:43Z adriana 
;
_cod_database_code 4312623

loop_
_symmetry_equiv_pos_as_xyz
'x, y, z'
'-x+1/2, -y, z+1/2'
'-x, y+1/2, -z'
'x+1/2, -y+1/2, -z+1/2'
'-x, -y, -z'
'x-1/2, y, -z-1/2'
'x, -y-1/2, z'
'-x-1/2, y-1/2, z-1/2'

loop_
_atom_site_label
_atom_site_type_symbol
_atom_site_fract_x
_atom_site_fract_y
_atom_site_fract_z
_atom_site_U_iso_or_equiv
_atom_site_adp_type
_atom_site_occupancy
_atom_site_symmetry_multiplicity
_atom_site_calc_flag
_atom_site_refinement_flags
_atom_site_disorder_assembly
_atom_site_disorder_group
Zn1 Zn 0.29918(5) 0.7500 0.66077(19) 0.0222(4) Uani 1 2 d S . .
Zn2 Zn 0.51723(5) 0.7500 0.52312(19) 0.0217(4) Uani 1 2 d S . .
Fe1 Fe 0.39964(4) 0.56090(7) 0.49494(16) 0.0192(3) Uani 1 1 d . . .
I1 I 0.23112(3) 0.7500 0.48313(13) 0.0340(3) Uani 1 2 d S . .
I2 I 0.58356(3) 0.7500 0.70582(13) 0.0350(3) Uani 1 2 d S . .
N1 N 0.3368(3) 0.6655(4) 0.6437(9) 0.023(2) Uani 1 1 d . . .
H1A H 0.3331 0.6461 0.7288 0.028 Uiso 1 1 calc R . .
N2 N 0.4774(3) 0.6676(4) 0.5086(9) 0.023(2) Uani 1 1 d . . .
O1 O 0.2722(3) 0.7500 0.8709(11) 0.028(3) Uani 1 2 d S . .
P6 P 0.37827(8) 0.59822(14) 0.2754(3) 0.0189(6) Uani 1 1 d . . .
C1 C 0.3616(3) 0.6254(5) 0.5852(11) 0.018(2) Uani 1 1 d . . .
C2 C 0.4469(3) 0.6265(5) 0.5015(11) 0.021(2) Uani 1 1 d . . .
C3 C 0.4302(3) 0.4926(5) 0.6450(13) 0.029(2) Uani 1 1 d U . .
H3A H 0.4531 0.5053 0.7201 0.035 Uiso 1 1 calc R . .
C4 C 0.4397(4) 0.4696(5) 0.4982(12) 0.029(2) Uani 1 1 d U . .
H4A H 0.4704 0.4644 0.4543 0.035 Uiso 1 1 calc R . .
C5 C 0.3981(4) 0.4540(5) 0.4287(13) 0.030(2) Uani 1 1 d U . .
H5A H 0.3943 0.4365 0.3275 0.037 Uiso 1 1 calc R . .
C6 C 0.3623(4) 0.4677(5) 0.5315(12) 0.029(2) Uani 1 1 d U . .
H6A H 0.3293 0.4610 0.5141 0.035 Uiso 1 1 calc R . .
C7 C 0.3827(3) 0.4907(5) 0.6641(13) 0.028(2) Uani 1 1 d U . .
H7A H 0.3662 0.5028 0.7551 0.033 Uiso 1 1 calc R . .
C1A C 0.4209(3) 0.6047(6) 0.1281(12) 0.026(2) Uani 1 1 d U . .
C2A C 0.4640(4) 0.5795(6) 0.1487(13) 0.037(2) Uani 1 1 d U . .
H2AA H 0.4714 0.5572 0.2372 0.044 Uiso 1 1 calc R . .
C3A C 0.4981(4) 0.5866(7) 0.0372(13) 0.044(3) Uani 1 1 d U . .
H3AA H 0.5274 0.5678 0.0511 0.052 Uiso 1 1 calc R . .
C4A C 0.4874(4) 0.6215(6) -0.0920(12) 0.037(2) Uani 1 1 d U . .
H4AA H 0.5100 0.6285 -0.1635 0.044 Uiso 1 1 calc R . .
C5A C 0.4434(4) 0.6459(6) -0.1155(13) 0.034(2) Uani 1 1 d U . .
H5AA H 0.4358 0.6685 -0.2035 0.041 Uiso 1 1 calc R . .
C6A C 0.4105(4) 0.6366(6) -0.0062(12) 0.032(2) Uani 1 1 d U . .
H6AA H 0.3805 0.6521 -0.0231 0.038 Uiso 1 1 calc R . .
C7A C 0.3335(3) 0.5419(5) 0.1938(12) 0.024(2) Uani 1 1 d U . .
C8A C 0.3439(4) 0.4895(5) 0.0906(12) 0.029(2) Uani 1 1 d U . .
H8AA H 0.3736 0.4861 0.0523 0.035 Uiso 1 1 calc R . .
C9A C 0.3104(4) 0.4431(6) 0.0456(12) 0.033(2) Uani 1 1 d U . .
H9AA H 0.3173 0.4081 -0.0229 0.040 Uiso 1 1 calc R . .
C10A C 0.2657(4) 0.4484(6) 0.1028(12) 0.036(2) Uani 1 1 d U . .
H10A H 0.2430 0.4167 0.0731 0.044 Uiso 1 1 calc R . .
C11A C 0.2554(4) 0.4998(6) 0.2010(12) 0.033(2) Uani 1 1 d U . .
H11A H 0.2256 0.5034 0.2374 0.039 Uiso 1 1 calc R . .
C12A C 0.2885(3) 0.5469(6) 0.2484(12) 0.029(2) Uani 1 1 d U . .
H12A H 0.2809 0.5819 0.3163 0.035 Uiso 1 1 calc R . .
C13A C 0.3495(3) 0.6837(5) 0.2627(11) 0.020(2) Uani 1 1 d U . .
H13A H 0.3373 0.6888 0.1636 0.025 Uiso 1 1 calc R . .
H13B H 0.3236 0.6836 0.3303 0.025 Uiso 1 1 calc R . .
C14A C 0.3800(4) 0.7500 0.2975(17) 0.022(3) Uani 1 2 d SU . .
C1B C 0.2474(4) 0.6880(7) 0.9176(14) 0.051(3) Uani 1 1 d U . .
H1BA H 0.2688 0.6523 0.9523 0.061 Uiso 1 1 calc R . .
H1BB H 0.2301 0.6686 0.8356 0.061 Uiso 1 1 calc R . .
C2B C 0.2157(4) 0.7089(6) 1.0387(14) 0.052(3) Uani 1 1 d U . .
O2 O 0.54840(13) 0.7500 0.3204(6) 0.088(3) Uani 1 2 d SD . 1
C1C C 0.5865(3) 0.6988(3) 0.3104(13) 0.094(3) Uani 0.50 1 d PDU . 1
H1CA H 0.5746 0.6517 0.3204 0.112 Uiso 0.50 1 d PR . 1
H1CB H 0.6104 0.7062 0.3819 0.112 Uiso 0.50 1 d PR . 1
C2C C 0.60328(17) 0.7118(2) 0.1502(8) 0.093(2) Uani 0.50 1 d PDU . 1
H2CA H 0.5828 0.6924 0.0774 0.112 Uiso 0.50 1 d PR . 1
H2CB H 0.6338 0.6937 0.1348 0.112 Uiso 0.50 1 d PR . 1
C3C C 0.60088(19) 0.7914(2) 0.1468(9) 0.092(3) Uani 0.00 1 d PDU . 1
H3CA H 0.5810 0.8095 0.0711 0.110 Uiso 0.00 1 d PR . 1
H3CB H 0.6312 0.8108 0.1342 0.110 Uiso 0.00 1 d PR . 1
C4C C 0.5831(4) 0.8060(4) 0.3033(18) 0.091(4) Uani 0.00 1 d PDU . 1
H4CA H 0.6069 0.8033 0.3767 0.110 Uiso 0.00 1 d PR . 1
H4CB H 0.5690 0.8519 0.3074 0.110 Uiso 0.00 1 d PR . 1
O2' O 0.54840(13) 0.7500 0.3204(6) 0.088(3) Uani 0.50 2 d SPD . 2
C1C' C 0.5595(2) 0.69174(17) 0.2204(8) 0.114(3) Uani 1 1 d DU . 2
H1CC H 0.5356 0.6880 0.1475 0.136 Uiso 1 1 d R . 2
H1CD H 0.5620 0.6475 0.2719 0.136 Uiso 1 1 d R . 2
C2C' C 0.60328(17) 0.7118(2) 0.1502(8) 0.093(2) Uani 0.25 1 d PDU . 2
H2CC H 0.6056 0.6923 0.0522 0.112 Uiso 0.25 1 d PR . 2
H2CD H 0.6292 0.6928 0.2075 0.112 Uiso 0.25 1 d PR . 2
C3C' C 0.60088(19) 0.7914(2) 0.1468(9) 0.092(3) Uani 0.00 1 d PDU . 2
H3CC H 0.6049 0.8087 0.0526 0.110 Uiso 0.00 1 d PR . 2
H3CD H 0.6275 0.8092 0.2096 0.110 Uiso 0.00 1 d PR . 2
C4C' C 0.5554(2) 0.8063(2) 0.2117(9) 0.091(4) Uani 0.00 1 d PDU . 2
H4CC H 0.5561 0.8512 0.2607 0.110 Uiso 0.00 1 d PR . 2
H4CD H 0.5317 0.8070 0.1377 0.110 Uiso 0.00 1 d PR . 2

loop_
_atom_site_aniso_label
_atom_site_aniso_U_11
_atom_site_aniso_U_22
_atom_site_aniso_U_33
_atom_site_aniso_U_23
_atom_site_aniso_U_13
_atom_site_aniso_U_12
Zn1 0.0196(8) 0.0241(10) 0.0230(10) 0.000 0.0044(8) 0.000
Zn2 0.0158(8) 0.0216(9) 0.0275(10) 0.000 0.0002(8) 0.000
Fe1 0.0174(7) 0.0172(7) 0.0229(8) 0.0017(7) -0.0008(7) 0.0002(6)
I1 0.0234(5) 0.0370(7) 0.0415(7) 0.000 -0.0049(5) 0.000
I2 0.0284(6) 0.0355(6) 0.0410(7) 0.000 -0.0108(5) 0.000
N1 0.025(5) 0.027(5) 0.018(5) 0.007(4) 0.007(4) -0.002(4)
N2 0.020(4) 0.019(5) 0.031(5) 0.001(4) 0.007(4) 0.000(4)
O1 0.033(6) 0.026(6) 0.024(6) 0.000 0.011(5) 0.000
P6 0.0190(13) 0.0173(14) 0.0204(15) -0.0012(12) -0.0017(12) -0.0022(11)
C1 0.015(5) 0.022(6) 0.017(6) 0.000(5) 0.001(5) -0.007(4)
C2 0.026(5) 0.025(6) 0.013(6) 0.003(5) -0.006(5) 0.014(5)
C3 0.034(5) 0.019(4) 0.034(5) 0.009(4) -0.001(4) 0.001(4)
C4 0.032(4) 0.019(4) 0.036(5) 0.005(4) 0.003(5) -0.001(4)
C5 0.043(5) 0.018(4) 0.031(5) 0.005(4) -0.002(4) -0.001(4)
C6 0.029(4) 0.019(4) 0.039(5) 0.008(4) 0.001(4) -0.001(4)
C7 0.030(4) 0.021(4) 0.032(5) 0.011(4) 0.007(4) 0.007(4)
C1A 0.021(4) 0.032(5) 0.025(5) 0.000(4) 0.001(4) 0.002(4)
C2A 0.028(4) 0.052(5) 0.031(5) 0.006(5) 0.005(4) 0.003(4)
C3A 0.034(5) 0.061(6) 0.036(5) 0.010(5) 0.007(5) 0.005(5)
C4A 0.040(5) 0.047(5) 0.024(5) 0.004(4) 0.010(5) -0.005(5)
C5A 0.045(5) 0.036(5) 0.022(5) -0.001(4) 0.003(4) -0.007(4)
C6A 0.031(4) 0.041(5) 0.025(5) -0.004(4) 0.004(4) -0.001(4)
C7A 0.026(4) 0.020(4) 0.026(5) 0.004(4) -0.003(4) -0.008(4)
C8A 0.032(4) 0.024(5) 0.031(5) -0.002(4) 0.000(4) -0.011(4)
C9A 0.039(5) 0.028(5) 0.033(5) -0.004(4) -0.003(4) -0.014(4)
C10A 0.039(5) 0.034(5) 0.037(5) -0.001(4) -0.006(5) -0.014(4)
C11A 0.029(4) 0.034(5) 0.036(5) 0.001(4) 0.001(4) -0.008(4)
C12A 0.027(4) 0.031(5) 0.031(5) 0.008(4) 0.000(4) -0.005(4)
C13A 0.018(4) 0.024(5) 0.020(5) 0.002(4) 0.002(4) 0.002(4)
C14A 0.020(6) 0.015(6) 0.031(7) 0.000 -0.005(6) 0.000
C1B 0.064(7) 0.044(7) 0.043(7) 0.001(6) 0.021(6) -0.011(6)
C2B 0.065(7) 0.040(7) 0.052(7) -0.006(6) 0.028(6) -0.011(6)
O2 0.077(7) 0.075(7) 0.111(9) 0.000 0.041(7) 0.000
C1C 0.113(6) 0.071(6) 0.096(6) -0.030(6) 0.035(6) 0.024(6)
C2C 0.110(4) 0.074(4) 0.095(4) -0.026(4) 0.040(4) 0.018(4)
C3C 0.108(5) 0.074(5) 0.093(5) -0.025(5) 0.039(5) 0.018(5)
C4C 0.108(7) 0.074(7) 0.093(7) -0.025(7) 0.039(7) 0.018(7)
O2' 0.077(7) 0.075(7) 0.111(9) 0.000 0.041(7) 0.000
C1C' 0.142(6) 0.086(6) 0.113(6) -0.031(6) 0.036(6) 0.014(6)
C2C' 0.110(4) 0.074(4) 0.095(4) -0.026(4) 0.040(4) 0.018(4)
C3C' 0.108(5) 0.074(5) 0.093(5) -0.025(5) 0.039(5) 0.018(5)
C4C' 0.108(7) 0.074(7) 0.093(7) -0.025(7) 0.039(7) 0.018(7)

loop_
_atom_type_symbol
_atom_type_description
_atom_type_scat_dispersion_real
_atom_type_scat_dispersion_imag
_atom_type_scat_source
C C 0.0033 0.0016 'International Tables Vol C Tables 4.2.6.8 and 6.1.1.4'
H H 0.0000 0.0000 'International Tables Vol C Tables 4.2.6.8 and 6.1.1.4'
N N 0.0061 0.0033 'International Tables Vol C Tables 4.2.6.8 and 6.1.1.4'
O O 0.0106 0.0060 'International Tables Vol C Tables 4.2.6.8 and 6.1.1.4'
P P 0.1023 0.0942 'International Tables Vol C Tables 4.2.6.8 and 6.1.1.4'
Fe Fe 0.3463 0.8444 'International Tables Vol C Tables 4.2.6.8 and 6.1.1.4'
Zn Zn 0.2839 1.4301 'International Tables Vol C Tables 4.2.6.8 and 6.1.1.4'
I I -0.4742 1.8119 'International Tables Vol C Tables 4.2.6.8 and 6.1.1.4'

loop_
_geom_angle_atom_site_label_1
_geom_angle_atom_site_label_2
_geom_angle_atom_site_label_3
_geom_angle
_geom_angle_site_symmetry_1
_geom_angle_site_symmetry_3
_geom_angle_publ_flag
N1 Zn1 N1 110.8(5) . 7_575 ?
N1 Zn1 O1 106.7(3) . . ?
N1 Zn1 O1 106.7(3) 7_575 . ?
N1 Zn1 I1 112.7(2) . . ?
N1 Zn1 I1 112.7(2) 7_575 . ?
O1 Zn1 I1 106.7(3) . . ?
N2 Zn2 N2 106.5(4) 7_575 . ?
N2 Zn2 O2 101.7(3) 7_575 . ?
N2 Zn2 O2 101.7(3) . . ?
N2 Zn2 I2 119.7(2) 7_575 . ?
N2 Zn2 I2 119.7(2) . . ?
O2 Zn2 I2 104.41(14) . . ?
C2 Fe1 C1 89.2(4) . . ?
C2 Fe1 C3 94.5(4) . . ?
C1 Fe1 C3 112.4(4) . . ?
C2 Fe1 C4 98.1(4) . . ?
C1 Fe1 C4 151.7(4) . . ?
C3 Fe1 C4 40.1(4) . . ?
C2 Fe1 C7 125.3(4) . . ?
C1 Fe1 C7 87.4(4) . . ?
C3 Fe1 C7 39.1(4) . . ?
C4 Fe1 C7 66.0(4) . . ?
C2 Fe1 C6 160.4(4) . . ?
C1 Fe1 C6 100.3(4) . . ?
C3 Fe1 C6 66.0(4) . . ?
C4 Fe1 C6 65.7(4) . . ?
C7 Fe1 C6 39.3(4) . . ?
C2 Fe1 C5 131.8(4) . . ?
C1 Fe1 C5 138.7(4) . . ?
C3 Fe1 C5 66.3(4) . . ?
C4 Fe1 C5 38.8(4) . . ?
C7 Fe1 C5 66.0(4) . . ?
C6 Fe1 C5 39.4(4) . . ?
C2 Fe1 P6 91.3(3) . . ?
C1 Fe1 P6 91.1(3) . . ?
C3 Fe1 P6 155.9(3) . . ?
C4 Fe1 P6 115.9(3) . . ?
C7 Fe1 P6 143.3(3) . . ?
C6 Fe1 P6 105.5(3) . . ?
C5 Fe1 P6 92.6(3) . . ?
C1 N1 Zn1 156.0(8) . . ?
C2 N2 Zn2 167.9(7) . . ?
C1B O1 C1B 109.2(12) 7_575 . ?
C1B O1 Zn1 117.5(6) 7_575 . ?
C1B O1 Zn1 117.5(6) . . ?
C1A P6 C7A 103.0(5) . . ?
C1A P6 C13A 101.8(5) . . ?
C7A P6 C13A 99.5(4) . . ?
C1A P6 Fe1 119.4(3) . . ?
C7A P6 Fe1 112.1(3) . . ?
C13A P6 Fe1 118.1(3) . . ?
N1 C1 Fe1 178.6(9) . . ?
N2 C2 Fe1 178.5(9) . . ?
C7 C3 C4 107.5(10) . . ?
C7 C3 Fe1 70.9(6) . . ?
C4 C3 Fe1 70.3(6) . . ?
C5 C4 C3 108.5(9) . . ?
C5 C4 Fe1 71.6(6) . . ?
C3 C4 Fe1 69.6(6) . . ?
C4 C5 C6 107.5(10) . . ?
C4 C5 Fe1 69.6(6) . . ?
C6 C5 Fe1 69.8(6) . . ?
C5 C6 C7 107.9(9) . . ?
C5 C6 Fe1 70.8(6) . . ?
C7 C6 Fe1 69.9(6) . . ?
C3 C7 C6 108.6(10) . . ?
C3 C7 Fe1 70.1(6) . . ?
C6 C7 Fe1 70.7(6) . . ?
C2A C1A C6A 118.4(10) . . ?
C2A C1A P6 120.3(9) . . ?
C6A C1A P6 121.3(8) . . ?
C1A C2A C3A 120.9(11) . . ?
C4A C3A C2A 119.4(11) . . ?
C5A C4A C3A 120.1(11) . . ?
C4A C5A C6A 119.2(11) . . ?
C1A C6A C5A 121.9(10) . . ?
C8A C7A C12A 119.1(9) . . ?
C8A C7A P6 121.9(8) . . ?
C12A C7A P6 118.7(8) . . ?
C9A C8A C7A 119.9(10) . . ?
C8A C9A C10A 120.1(11) . . ?
C11A C10A C9A 119.9(10) . . ?
C10A C11A C12A 121.2(10) . . ?
C11A C12A C7A 119.8(10) . . ?
C14A C13A P6 116.1(6) . . ?
C13A C14A C13A 106.4(10) . 7_575 ?
O1 C1B C2B 108.0(10) . . ?
C1B C2B C2B 105.4(7) . 7_575 ?
C4C O2 C1C 5.8(8) . 7_575 ?
C4C O2 C1C 87.4(6) . . ?
C1C O2 C1C 82.3(7) 7_575 . ?
C4C O2 Zn2 113.4(5) . . ?
C1C O2 Zn2 112.8(4) 7_575 . ?
C1C O2 Zn2 112.8(4) . . ?
O2 C1C C2C 100.9(4) . . ?
O2 C1C C1C 48.8(3) . 7_575 ?
C2C C1C C1C 80.9(3) . 7_575 ?
C2C C2C C3C 2.9(3) 7_575 . ?
C2C C2C C1C 99.1(3) 7_575 . ?
C3C C2C C1C 99.4(3) . . ?
C2C C3C C4C 94(4) 7_575 . ?
C2C C3C C2C 49(5) 7_575 . ?
C4C C3C C2C 100.1(4) . . ?
C2C C3C C1C 88(4) 7_575 7_575 ?
C4C C3C C1C 5.5(8) . 7_575 ?
C2C C3C C1C 96.4(4) . 7_575 ?
C1C C4C O2 88.3(15) 7_575 . ?
C1C C4C C3C 94(4) 7_575 . ?
O2 C4C C3C 101.4(5) . . ?
C1C C4C C2C 90(4) 7_575 7_575 ?
O2 C4C C2C 101.4(5) . 7_575 ?
C3C C4C C2C 3.6(3) . 7_575 ?
C1C' C4C' C2C' 61(2) 7_575 7_575 ?

loop_
_geom_bond_atom_site_label_1
_geom_bond_atom_site_label_2
_geom_bond_distance
_geom_bond_site_symmetry_2
_geom_bond_publ_flag
Zn1 N1 1.943(8) . ?
Zn1 N1 1.943(8) 7_575 ?
Zn1 O1 2.058(10) . ?
Zn1 I1 2.547(2) . ?
Zn2 N2 1.946(8) 7_575 ?
Zn2 N2 1.946(8) . ?
Zn2 O2 2.046(5) . ?
Zn2 I2 2.538(2) . ?
Fe1 C2 1.851(11) . ?
Fe1 C1 1.838(10) . ?
Fe1 C3 2.075(11) . ?
Fe1 C4 2.084(10) . ?
Fe1 C7 2.086(10) . ?
Fe1 C6 2.097(10) . ?
Fe1 C5 2.110(11) . ?
Fe1 P6 2.198(3) . ?
N1 C1 1.171(11) . ?
N2 C2 1.179(12) . ?
O1 C1B 1.438(12) 7_575 ?
O1 C1B 1.438(12) . ?
P6 C1A 1.824(10) . ?
P6 C7A 1.836(10) . ?
P6 C13A 1.824(9) . ?
C3 C7 1.391(13) . ?
C3 C4 1.425(15) . ?
C4 C5 1.393(14) . ?
C5 C6 1.420(14) . ?
C6 C7 1.408(15) . ?
C1A C2A 1.351(13) . ?
C1A C6A 1.391(14) . ?
C2A C3A 1.420(14) . ?
C3A C4A 1.379(15) . ?
C4A C5A 1.375(15) . ?
C5A C6A 1.387(14) . ?
C7A C8A 1.396(14) . ?
C7A C12A 1.399(13) . ?
C8A C9A 1.374(13) . ?
C9A C10A 1.401(14) . ?
C10A C11A 1.350(15) . ?
C11A C12A 1.378(14) . ?
C13A C14A 1.567(12) . ?
C14A C13A 1.567(12) 7_575 ?
C1B C2B 1.486(16) . ?
C2B C2B 1.56(2) 7_575 ?
O2 C4C 1.470(3) . ?
O2 C1C 1.473(3) 7_575 ?
O2 C1C 1.473(3) . ?
C1C C2C 1.549(8) . ?
C1C C1C 1.938(13) 7_575 ?
C2C C2C 1.447(8) 7_575 ?
C2C C3C 1.510(2) . ?
C3C C2C 0.097(9) 7_575 ?
C3C C4C 1.533(10) . ?
C3C C1C 1.549(9) 7_575 ?
C4C C1C 0.15(2) 7_575 ?
C4C C2C 1.542(10) 7_575 ?
C4C' C1C' 0.148(15) 7_575 ?
C4C' C2C' 1.536(6) 7_575 ?
